data_7150145
loop_
_publ_author_name
'Giovenzana, Giovanni B.'
'Palmisano, Giovanni'
'Del Grosso, Erika'
'Giovannelli, Lorella'
'Penoni, Andrea'
'Pilati, Tullio'

_publ_section_title
;
 Polycyclic compounds from aminopolyols and alpha-dicarbonyls:
 structure and application in the synthesis of exoditopic ligands.
;
_journal_issue 8
_journal_name_full 'Organic &amp; biomolecular chemistry'
_journal_page_first 1489
_journal_page_last 1494
_journal_paper_doi 10.1039/b500580a
_journal_volume 3
_journal_year 2005
_chemical_absolute_configuration unk
_chemical_formula_moiety 'C18 H19 N O4'
_chemical_formula_sum 'C18 H19 N O4'
_chemical_formula_weight 313.34
_chemical_name_systematic
;
(1R*,2R*,5S*)-1-Hydroxymethyl-4,5-diphenyl-3,6-dioxa-8-azabicyclo[3.2.1]octan-
4-ol
;
_space_group_IT_number 9
_symmetry_cell_setting monoclinic
_symmetry_space_group_name_Hall 'C -2yc'
_symmetry_space_group_name_H-M 'C 1 c 1'
_atom_sites_solution_hydrogens geom
_atom_sites_solution_primary direct
_atom_sites_solution_secondary difmap
_audit_creation_method SHELXL-97
_cell_angle_alpha 90.00
_cell_angle_beta 93.946(3)
_cell_angle_gamma 90.00
_cell_formula_units_Z 4
_cell_length_a 15.6300(19)
_cell_length_b 12.6665(15)
_cell_length_c 7.9832(10)
_cell_measurement_reflns_used 4617
_cell_measurement_temperature 293(2)
_cell_measurement_theta_max 26.493
_cell_measurement_theta_min 2.616
_cell_volume 1576.7(3)
_computing_cell_refinement 'Bruker SMART'
_computing_data_collection 'Bruker SMART'
_computing_data_reduction 'Bruker SAINT'
_computing_molecular_graphics 'ORTEPIII (Burnett & Johnson,1996)'
_computing_publication_material 'SHELXL-97 (Sheldrick, 1997)'
_computing_structure_refinement 'SHELXL-97 (Sheldrick, 1997)'
_computing_structure_solution 'SIR-92 (Altomare et al., 1994)'
_diffrn_ambient_temperature 293(2)
_diffrn_measured_fraction_theta_full 0.499
_diffrn_measured_fraction_theta_max 0.499
_diffrn_measurement_device_type 'Bruker SMART APEX'
_diffrn_measurement_method 'phi and omega scans'
_diffrn_radiation_monochromator graphite
_diffrn_radiation_source 'fine-focus sealed tube'
_diffrn_radiation_type MoK\a
_diffrn_radiation_wavelength 0.71073
_diffrn_reflns_av_R_equivalents 0.0237
_diffrn_reflns_av_sigmaI/netI 0.0185
_diffrn_reflns_limit_h_max 20
_diffrn_reflns_limit_h_min -20
_diffrn_reflns_limit_k_max 16
_diffrn_reflns_limit_k_min -16
_diffrn_reflns_limit_l_max 10
_diffrn_reflns_limit_l_min -10
_diffrn_reflns_number 27040
_diffrn_reflns_theta_full 27.52
_diffrn_reflns_theta_max 27.52
_diffrn_reflns_theta_min 2.07
_diffrn_standards_decay_% 0.0
_exptl_absorpt_coefficient_mu 0.093
_exptl_absorpt_correction_type none
_exptl_crystal_colour colourless
_exptl_crystal_density_diffrn 1.320
_exptl_crystal_density_method 'not measured'
_exptl_crystal_description Prism
_exptl_crystal_F_000 664
_exptl_crystal_size_max 0.40
_exptl_crystal_size_mid 0.24
_exptl_crystal_size_min 0.22
_refine_diff_density_max 0.206
_refine_diff_density_min -0.144
_refine_diff_density_rms 0.038
_refine_ls_extinction_method none
_refine_ls_goodness_of_fit_ref 1.122
_refine_ls_hydrogen_treatment refall
_refine_ls_matrix_type full
_refine_ls_number_parameters 284
_refine_ls_number_reflns 1826
_refine_ls_number_restraints 2
_refine_ls_restrained_S_all 1.121
_refine_ls_R_factor_all 0.0357
_refine_ls_R_factor_gt 0.0328
_refine_ls_shift/su_max 0.000
_refine_ls_shift/su_mean 0.000
_refine_ls_structure_factor_coef Fsqd
_refine_ls_weighting_details 'w=1/[\s^2^(Fo^2^)+(0.0555P)^2^+0.0978P] where P=(Fo^2^+2Fc^2^)/3'
_refine_ls_weighting_scheme calc
_refine_ls_wR_factor_gt 0.0811
_refine_ls_wR_factor_ref 0.0845
_reflns_number_gt 1702
_reflns_number_total 1826
_reflns_threshold_expression >2\s(I)
_cod_data_source_file b500580a.txt
_cod_data_source_block p59
_cod_depositor_comments
;
The following automatic conversions were performed:
'_symmetry_cell_setting' value 'Monoclinic' changed to 'monoclinic'
according to '/home/saulius/struct/CIF-dictionaries/cif_core.dic'
dictionary named 'cif_core.dic' version 2.4.1 from
2010-06-29.

'_geom_angle_publ_flag' value 'NO' changed to 'no' according
to '/home/saulius/struct/CIF-dictionaries/cif_core.dic' dictionary named
'cif_core.dic' version 2.4.1 from 2010-06-29 (79
times).

'_geom_bond_publ_flag' value 'NO' changed to 'no' according to
'/home/saulius/struct/CIF-dictionaries/cif_core.dic' dictionary named
'cif_core.dic' version 2.4.1 from 2010-06-29 (45
times).

'_geom_torsion_publ_flag' value 'NO' changed to 'no' according to
'/home/saulius/struct/CIF-dictionaries/cif_core.dic' dictionary named
'cif_core.dic' version 2.4.1 from 2010-06-29 (60 times).

Automatic conversion script
Id: cif_fix_enum 1527 2010-12-29 10:47:43Z saulius 
;
_cod_original_sg_symbol_H-M Cc
_cod_database_code 7150145

loop_
_symmetry_equiv_pos_as_xyz
'x, y, z'
'x, -y, z+1/2'
'x+1/2, y+1/2, z'
'x+1/2, -y+1/2, z+1/2'

loop_
_atom_site_label
_atom_site_type_symbol
_atom_site_fract_x
_atom_site_fract_y
_atom_site_fract_z
_atom_site_U_iso_or_equiv
_atom_site_adp_type
_atom_site_occupancy
_atom_site_calc_flag
_atom_site_refinement_flags
_atom_site_disorder_assembly
_atom_site_disorder_group
C1 C 0.03120(12) 0.70531(15) 0.1513(2) 0.0424(4) Uani 1 d . . .
O2 O -0.04694(9) 0.75491(12) 0.18473(16) 0.0521(3) Uani 1 d . . .
C3 C -0.09610(13) 0.69854(19) 0.2989(2) 0.0516(5) Uani 1 d . . .
C4 C -0.04143(12) 0.66960(15) 0.4573(2) 0.0449(4) Uani 1 d . . .
N5 N 0.02730(10) 0.60082(11) 0.40133(17) 0.0392(3) Uani 1 d . . .
C6 C 0.08112(12) 0.67654(13) 0.3232(2) 0.0398(4) Uani 1 d . . .
O7 O 0.08332(9) 0.76957(10) 0.42645(16) 0.0488(3) Uani 1 d . . .
C8 C 0.00827(15) 0.76759(17) 0.5202(3) 0.0524(5) Uani 1 d . . .
O9 O 0.01618(10) 0.60905(11) 0.06810(16) 0.0477(3) Uani 1 d . . .
C10 C 0.07952(13) 0.78223(15) 0.0469(2) 0.0462(4) Uani 1 d . . .
C11 C 0.0684(2) 0.88991(18) 0.0591(3) 0.0649(6) Uani 1 d . . .
C12 C 0.1127(2) 0.9577(2) -0.0395(4) 0.0819(8) Uani 1 d . . .
C13 C 0.1682(2) 0.9186(2) -0.1507(4) 0.0753(8) Uani 1 d . . .
C14 C 0.17938(16) 0.8130(2) -0.1650(3) 0.0668(6) Uani 1 d . . .
C15 C 0.13624(14) 0.74455(19) -0.0654(3) 0.0533(5) Uani 1 d . . .
C16 C 0.17134(12) 0.63740(15) 0.3073(2) 0.0433(4) Uani 1 d . . .
C17 C 0.18570(14) 0.53478(18) 0.2532(3) 0.0529(5) Uani 1 d . . .
C18 C 0.26843(17) 0.4982(3) 0.2388(3) 0.0689(6) Uani 1 d . . .
C19 C 0.33719(17) 0.5627(3) 0.2815(4) 0.0763(8) Uani 1 d . . .
C20 C 0.32402(17) 0.6626(3) 0.3378(3) 0.0724(7) Uani 1 d . . .
C21 C 0.24149(15) 0.7010(2) 0.3488(3) 0.0575(5) Uani 1 d . . .
C22 C -0.09395(14) 0.61490(19) 0.5845(2) 0.0515(5) Uani 1 d . . .
O23 O -0.04334(12) 0.58868(13) 0.73312(17) 0.0559(4) Uani 1 d . . .
H21 H 0.2323(16) 0.771(2) 0.384(4) 0.057(7) Uiso 1 d . . .
H31 H -0.1227(15) 0.630(2) 0.250(3) 0.045(6) Uiso 1 d . . .
H32 H -0.1395(15) 0.7452(17) 0.328(3) 0.038(5) Uiso 1 d . . .
H5 H 0.0563(15) 0.5691(18) 0.489(3) 0.044(5) Uiso 1 d . . .
H81 H 0.0262(17) 0.767(2) 0.638(4) 0.056(7) Uiso 1 d . . .
H82 H -0.0249(17) 0.830(2) 0.495(3) 0.054(6) Uiso 1 d . . .
H9 H -0.006(2) 0.620(3) -0.036(5) 0.075(8) Uiso 1 d . . .
H11 H 0.0280(19) 0.913(2) 0.130(4) 0.065(8) Uiso 1 d . . .
H12 H 0.111(2) 1.033(3) -0.030(5) 0.097(11) Uiso 1 d . . .
H13 H 0.199(2) 0.961(3) -0.212(5) 0.085(9) Uiso 1 d . . .
H14 H 0.219(2) 0.783(3) -0.245(4) 0.083(9) Uiso 1 d . . .
H15 H 0.1412(18) 0.677(3) -0.079(4) 0.064(7) Uiso 1 d . . .
H17 H 0.1342(15) 0.486(2) 0.233(3) 0.051(6) Uiso 1 d . . .
H18 H 0.278(2) 0.432(3) 0.203(5) 0.084(10) Uiso 1 d . . .
H19 H 0.393(3) 0.542(3) 0.278(5) 0.101(11) Uiso 1 d . . .
H20 H 0.370(3) 0.702(3) 0.355(5) 0.092(11) Uiso 1 d . . .
H221 H -0.1412(16) 0.658(2) 0.617(3) 0.049(6) Uiso 1 d . . .
H222 H -0.1181(15) 0.549(2) 0.541(3) 0.049(6) Uiso 1 d . . .
H23 H -0.0288(17) 0.526(2) 0.731(4) 0.054(7) Uiso 1 d . . .

loop_
_atom_site_aniso_label
_atom_site_aniso_U_11
_atom_site_aniso_U_22
_atom_site_aniso_U_33
_atom_site_aniso_U_23
_atom_site_aniso_U_13
_atom_site_aniso_U_12
C1 0.0528(10) 0.0419(9) 0.0309(8) 0.0013(6) -0.0082(6) 0.0049(7)
O2 0.0548(7) 0.0604(8) 0.0402(7) 0.0105(6) -0.0029(6) 0.0134(6)
C3 0.0479(10) 0.0650(13) 0.0411(9) 0.0050(8) -0.0036(8) 0.0117(9)
C4 0.0495(9) 0.0509(10) 0.0338(8) 0.0005(7) -0.0013(7) 0.0074(8)
N5 0.0458(7) 0.0415(7) 0.0294(6) 0.0018(5) -0.0046(5) 0.0033(6)
C6 0.0514(9) 0.0372(8) 0.0296(7) -0.0015(6) -0.0065(6) 0.0009(7)
O7 0.0630(8) 0.0439(7) 0.0386(6) -0.0081(5) -0.0022(6) -0.0016(6)
C8 0.0672(12) 0.0485(10) 0.0410(10) -0.0051(8) -0.0005(8) 0.0088(9)
O9 0.0637(8) 0.0475(7) 0.0296(6) 0.0002(5) -0.0117(5) -0.0039(6)
C10 0.0576(10) 0.0455(9) 0.0340(8) 0.0048(7) -0.0079(7) 0.0028(8)
C11 0.0946(18) 0.0450(11) 0.0554(13) 0.0053(10) 0.0078(12) 0.0078(11)
C12 0.114(2) 0.0476(12) 0.0832(19) 0.0179(12) 0.0026(17) -0.0007(14)
C13 0.0800(17) 0.0761(17) 0.0689(16) 0.0283(13) -0.0013(13) -0.0156(14)
C14 0.0522(12) 0.0909(18) 0.0567(13) 0.0116(12) 0.0008(10) -0.0030(11)
C15 0.0553(11) 0.0550(12) 0.0489(11) 0.0031(8) -0.0003(8) 0.0020(9)
C16 0.0497(9) 0.0506(9) 0.0283(7) 0.0071(7) -0.0059(6) 0.0008(7)
C17 0.0573(11) 0.0533(11) 0.0471(10) 0.0016(8) -0.0042(8) 0.0068(9)
C18 0.0696(15) 0.0719(16) 0.0650(14) 0.0034(12) 0.0034(11) 0.0221(12)
C19 0.0539(13) 0.106(2) 0.0692(15) 0.0147(15) 0.0061(11) 0.0166(14)
C20 0.0496(11) 0.102(2) 0.0648(14) 0.0143(14) -0.0036(10) -0.0139(13)
C21 0.0595(12) 0.0622(13) 0.0500(11) 0.0035(9) -0.0024(9) -0.0086(10)
C22 0.0529(11) 0.0647(12) 0.0365(9) 0.0016(8) 0.0014(8) 0.0067(10)
O23 0.0806(10) 0.0549(8) 0.0314(6) 0.0002(6) -0.0024(6) 0.0122(7)

loop_
_atom_type_symbol
_atom_type_description
_atom_type_scat_dispersion_real
_atom_type_scat_dispersion_imag
_atom_type_scat_source
C C 0.0033 0.0016 'International Tables Vol C Tables 4.2.6.8 and 6.1.1.4'
H H 0.0000 0.0000 'International Tables Vol C Tables 4.2.6.8 and 6.1.1.4'
N N 0.0061 0.0033 'International Tables Vol C Tables 4.2.6.8 and 6.1.1.4'
O O 0.0106 0.0060 'International Tables Vol C Tables 4.2.6.8 and 6.1.1.4'

loop_
_geom_angle_atom_site_label_1
_geom_angle_atom_site_label_2
_geom_angle_atom_site_label_3
_geom_angle
_geom_angle_site_symmetry_1
_geom_angle_site_symmetry_3
_geom_angle_publ_flag
O9 C1 O2 110.93(16) . . no
O9 C1 C10 111.87(15) . . no
O2 C1 C10 106.70(15) . . no
O9 C1 C6 105.58(13) . . no
O2 C1 C6 108.69(14) . . no
C10 C1 C6 113.08(15) . . no
C1 O2 C3 114.14(14) . . no
O2 C3 C4 110.85(17) . . no
O2 C3 H31 113.7(13) . . no
C4 C3 H31 107.7(14) . . no
O2 C3 H32 105.8(13) . . no
C4 C3 H32 108.6(14) . . no
H31 C3 H32 110.1(19) . . no
N5 C4 C22 111.82(16) . . no
N5 C4 C3 105.64(15) . . no
C22 C4 C3 111.57(17) . . no
N5 C4 C8 102.39(16) . . no
C22 C4 C8 115.86(17) . . no
C3 C4 C8 108.72(17) . . no
C6 N5 C4 101.31(13) . . no
C6 N5 H5 110.8(15) . . no
C4 N5 H5 111.4(15) . . no
O7 C6 N5 106.76(14) . . no
O7 C6 C16 109.39(15) . . no
N5 C6 C16 113.16(14) . . no
O7 C6 C1 107.53(13) . . no
N5 C6 C1 105.17(13) . . no
C16 C6 C1 114.39(14) . . no
C8 O7 C6 107.26(15) . . no
O7 C8 C4 104.92(15) . . no
O7 C8 H81 108.5(16) . . no
C4 C8 H81 114.8(16) . . no
O7 C8 H82 109.0(15) . . no
C4 C8 H82 110.4(15) . . no
H81 C8 H82 109(2) . . no
C1 O9 H9 111(2) . . no
C11 C10 C15 118.3(2) . . no
C11 C10 C1 121.8(2) . . no
C15 C10 C1 119.88(18) . . no
C10 C11 C12 120.2(3) . . no
C10 C11 H11 117.2(19) . . no
C12 C11 H11 122.4(19) . . no
C13 C12 C11 120.4(3) . . no
C13 C12 H12 116(2) . . no
C11 C12 H12 124(2) . . no
C14 C13 C12 120.0(3) . . no
C14 C13 H13 118(2) . . no
C12 C13 H13 122(2) . . no
C13 C14 C15 120.0(3) . . no
C13 C14 H14 121.2(19) . . no
C15 C14 H14 118.8(19) . . no
C14 C15 C10 120.9(2) . . no
C14 C15 H15 119.6(19) . . no
C10 C15 H15 119.3(19) . . no
C21 C16 C17 118.4(2) . . no
C21 C16 C6 121.28(19) . . no
C17 C16 C6 120.29(17) . . no
C18 C17 C16 120.6(2) . . no
C18 C17 H17 121.2(13) . . no
C16 C17 H17 118.0(13) . . no
C19 C18 C17 119.9(3) . . no
C19 C18 H18 119(2) . . no
C17 C18 H18 121(2) . . no
C20 C19 C18 120.0(2) . . no
C20 C19 H19 116(3) . . no
C18 C19 H19 124(3) . . no
C19 C20 C21 120.6(3) . . no
C19 C20 H20 116(3) . . no
C21 C20 H20 123(3) . . no
C16 C21 C20 120.4(3) . . no
C16 C21 H21 118.9(16) . . no
C20 C21 H21 120.7(16) . . no
O23 C22 C4 111.74(17) . . no
O23 C22 H221 107.7(15) . . no
C4 C22 H221 112.1(15) . . no
O23 C22 H222 106.1(15) . . no
C4 C22 H222 111.7(15) . . no
H221 C22 H222 107(2) . . no
C22 O23 H23 110(2) . . no

loop_
_geom_bond_atom_site_label_1
_geom_bond_atom_site_label_2
_geom_bond_distance
_geom_bond_site_symmetry_2
_geom_bond_publ_flag
C1 O9 1.400(2) . no
C1 O2 1.415(2) . no
C1 C10 1.517(3) . no
C1 C6 1.574(2) . no
O2 C3 1.424(3) . no
C3 C4 1.521(2) . no
C3 H31 1.03(3) . no
C3 H32 0.94(2) . no
C4 N5 1.476(2) . no
C4 C22 1.517(3) . no
C4 C8 1.531(3) . no
N5 C6 1.445(2) . no
N5 H5 0.90(3) . no
C6 O7 1.437(2) . no
C6 C16 1.508(3) . no
O7 C8 1.435(3) . no
C8 H81 0.97(3) . no
C8 H82 0.96(3) . no
O9 H9 0.89(4) . no
C10 C11 1.379(3) . no
C10 C15 1.388(3) . no
C11 C12 1.383(4) . no
C11 H11 0.92(3) . no
C12 C13 1.375(5) . no
C12 H12 0.96(4) . no
C13 C14 1.355(4) . no
C13 H13 0.89(4) . no
C14 C15 1.383(3) . no
C14 H14 0.99(4) . no
C15 H15 0.87(3) . no
C16 C21 1.382(3) . no
C16 C17 1.393(3) . no
C17 C18 1.386(3) . no
C17 H17 1.02(2) . no
C18 C19 1.374(5) . no
C18 H18 0.90(4) . no
C19 C20 1.363(5) . no
C19 H19 0.92(4) . no
C20 C21 1.387(4) . no
C20 H20 0.88(4) . no
C21 H21 0.94(3) . no
C22 O23 1.419(2) . no
C22 H221 0.97(3) . no
C22 H222 0.97(3) . no
O23 H23 0.83(3) . no

loop_
_geom_torsion_atom_site_label_1
_geom_torsion_atom_site_label_2
_geom_torsion_atom_site_label_3
_geom_torsion_atom_site_label_4
_geom_torsion
_geom_torsion_site_symmetry_1
_geom_torsion_site_symmetry_2
_geom_torsion_site_symmetry_3
_geom_torsion_site_symmetry_4
_geom_torsion_publ_flag
O9 C1 O2 C3 65.05(19) . . . . no
C10 C1 O2 C3 -172.86(15) . . . . no
C6 C1 O2 C3 -50.6(2) . . . . no
C1 O2 C3 C4 50.9(2) . . . . no
O2 C3 C4 N5 -61.5(2) . . . . no
O2 C3 C4 C22 176.79(17) . . . . no
O2 C3 C4 C8 47.8(2) . . . . no
C22 C4 N5 C6 -164.49(14) . . . . no
C3 C4 N5 C6 73.95(17) . . . . no
C8 C4 N5 C6 -39.80(17) . . . . no
C4 N5 C6 O7 39.46(16) . . . . no
C4 N5 C6 C16 159.86(13) . . . . no
C4 N5 C6 C1 -74.59(15) . . . . no
O9 C1 C6 O7 -168.97(15) . . . . no
O2 C1 C6 O7 -49.90(19) . . . . no
C10 C1 C6 O7 68.39(19) . . . . no
O9 C1 C6 N5 -55.46(17) . . . . no
O2 C1 C6 N5 63.62(17) . . . . no
C10 C1 C6 N5 -178.10(15) . . . . no
O9 C1 C6 C16 69.33(18) . . . . no
O2 C1 C6 C16 -171.60(15) . . . . no
C10 C1 C6 C16 -53.3(2) . . . . no
N5 C6 O7 C8 -22.71(18) . . . . no
C16 C6 O7 C8 -145.49(15) . . . . no
C1 C6 O7 C8 89.73(17) . . . . no
C6 O7 C8 C4 -3.21(19) . . . . no
N5 C4 C8 O7 26.97(19) . . . . no
C22 C4 C8 O7 148.94(16) . . . . no
C3 C4 C8 O7 -84.49(19) . . . . no
O9 C1 C10 C11 149.6(2) . . . . no
O2 C1 C10 C11 28.1(3) . . . . no
C6 C1 C10 C11 -91.3(2) . . . . no
O9 C1 C10 C15 -29.9(2) . . . . no
O2 C1 C10 C15 -151.41(18) . . . . no
C6 C1 C10 C15 89.1(2) . . . . no
C15 C10 C11 C12 0.4(4) . . . . no
C1 C10 C11 C12 -179.2(2) . . . . no
C10 C11 C12 C13 0.0(5) . . . . no
C11 C12 C13 C14 0.4(5) . . . . no
C12 C13 C14 C15 -1.2(4) . . . . no
C13 C14 C15 C10 1.6(3) . . . . no
C11 C10 C15 C14 -1.2(3) . . . . no
C1 C10 C15 C14 178.3(2) . . . . no
O7 C6 C16 C21 -16.0(2) . . . . no
N5 C6 C16 C21 -134.93(18) . . . . no
C1 C6 C16 C21 104.6(2) . . . . no
O7 C6 C16 C17 162.70(16) . . . . no
N5 C6 C16 C17 43.8(2) . . . . no
C1 C6 C16 C17 -76.6(2) . . . . no
C21 C16 C17 C18 -1.0(3) . . . . no
C6 C16 C17 C18 -179.83(19) . . . . no
C16 C17 C18 C19 1.4(4) . . . . no
C17 C18 C19 C20 -0.1(4) . . . . no
C18 C19 C20 C21 -1.6(4) . . . . no
C17 C16 C21 C20 -0.6(3) . . . . no
C6 C16 C21 C20 178.2(2) . . . . no
C19 C20 C21 C16 1.9(4) . . . . no
N5 C4 C22 O23 62.5(2) . . . . no
C3 C4 C22 O23 -179.44(17) . . . . no
C8 C4 C22 O23 -54.3(2) . . . . no
